data_7011576
loop_
_publ_author_name
'Wachtler, Helmuth'
'Schuh, Walter'
'Ongania, Karl-Hans'
'Kopacka, Holger'
'Wurst, Klaus'
'Peringer, Paul'

_publ_section_title
;
 P(CH2CH2PPh2)3 Bridged Group 10 dimetal centres
;
_journal_issue 12
_journal_name_full 'Journal of the Chemical Society, Dalton Transactions'
_journal_page_first 2532
_journal_paper_doi 10.1039/b201709a
_journal_year 2002
_chemical_formula_sum 'C65 H77 Cl4 O5 P5 Pt2'
_chemical_formula_weight 1625.10
_chemical_name_systematic
; 
? 
;
_space_group_IT_number 14
_symmetry_cell_setting monoclinic
_symmetry_space_group_name_Hall '-P 2yn'
_symmetry_space_group_name_H-M 'P 1 21/n 1'
_atom_sites_solution_hydrogens geom
_atom_sites_solution_primary direct
_atom_sites_solution_secondary difmap
_audit_creation_method SHELXL
_cell_angle_alpha 90.00
_cell_angle_beta 111.84(3)
_cell_angle_gamma 90.00
_cell_formula_units_Z 4
_cell_length_a 13.933(8)
_cell_length_b 32.568(7)
_cell_length_c 15.599(13)
_cell_measurement_reflns_used 26
_cell_measurement_temperature 213(2)
_cell_measurement_theta_max 12.5
_cell_measurement_theta_min 5.0
_cell_volume 6570(7)
_computing_structure_refinement 'SHELXL-93 (Sheldrick, 1993)'
_computing_structure_solution 'SHELXS-86 (Sheldrick, 1990)'
_diffrn_ambient_temperature 213(2)
_diffrn_measurement_device 'Bruker P4'
_diffrn_measurement_method omega-scans
_diffrn_radiation_monochromator graphite
_diffrn_radiation_source 'fine-focus sealed tube'
_diffrn_radiation_type MoK\a
_diffrn_radiation_wavelength 0.71073
_diffrn_reflns_av_R_equivalents 0.0601
_diffrn_reflns_av_sigmaI/netI 0.0748
_diffrn_reflns_limit_h_max 12
_diffrn_reflns_limit_h_min -1
_diffrn_reflns_limit_k_max 32
_diffrn_reflns_limit_k_min -1
_diffrn_reflns_limit_l_max 14
_diffrn_reflns_limit_l_min -15
_diffrn_reflns_number 8100
_diffrn_reflns_theta_max 20.99
_diffrn_reflns_theta_min 2.50
_diffrn_standards_decay_% 0
_diffrn_standards_interval_count 97
_diffrn_standards_number 3
_exptl_absorpt_coefficient_mu 4.585
_exptl_absorpt_correction_T_max 0.984
_exptl_absorpt_correction_T_min 0.764
_exptl_absorpt_correction_type psi-scan
_exptl_crystal_colour yellow
_exptl_crystal_density_diffrn 1.643
_exptl_crystal_description prism
_exptl_crystal_F_000 3224
_exptl_crystal_size_max 0.6
_exptl_crystal_size_mid 0.4
_exptl_crystal_size_min 0.25
_refine_diff_density_max 0.983
_refine_diff_density_min -1.429
_refine_diff_density_rms 0.160
_refine_ls_extinction_method none
_refine_ls_goodness_of_fit_all 1.063
_refine_ls_goodness_of_fit_obs 1.121
_refine_ls_hydrogen_treatment riding
_refine_ls_matrix_type full
_refine_ls_number_parameters 729
_refine_ls_number_reflns 6032
_refine_ls_number_restraints 0
_refine_ls_restrained_S_all 1.917
_refine_ls_restrained_S_obs 1.121
_refine_ls_R_factor_all 0.0946
_refine_ls_R_factor_obs 0.0518
_refine_ls_shift/esd_max -0.004
_refine_ls_shift/esd_mean 0.000
_refine_ls_structure_factor_coef Fsqd
_refine_ls_weighting_details 'w=1/[\s^2^(Fo^2^)+(0.0468P)^2^+107.5350P] where P=(Fo^2^+2Fc^2^)/3'
_refine_ls_weighting_scheme calc
_refine_ls_wR_factor_all 0.2365
_refine_ls_wR_factor_obs 0.1182
_reflns_number_observed 4898
_reflns_number_total 6703
_reflns_observed_criterion >2sigma(I)
_cod_data_source_file b201709a.txt
_cod_data_source_block kon
_cod_depositor_comments
;
The following automatic conversions were performed:

'_refine_ls_weighting_scheme' value 'calc
w=1/[\s^2^(Fo^2^)+(0.0468P)^2^+107.5350P] where P=(Fo^2^+2Fc^2^)/3'
was changed to 'calc'. New tag '_refine_ls_weighting_details' was
created. The value of the new tag was set to
'w=1/[\s^2^(Fo^2^)+(0.0468P)^2^+107.5350P] where P=(Fo^2^+2Fc^2^)/3'.

Automatic conversion script
Id: cif_fix_values 3143 2015-03-26 13:38:13Z robertas 
;
_cod_original_cell_volume 6570.3(68)
_cod_original_sg_symbol_H-M P2(1)/n
_cod_database_code 7011576

loop_
_symmetry_equiv_pos_as_xyz
'x, y, z'
'-x+1/2, y+1/2, -z+1/2'
'-x, -y, -z'
'x-1/2, -y-1/2, z-1/2'

loop_
_atom_site_aniso_label
_atom_site_aniso_U_11
_atom_site_aniso_U_22
_atom_site_aniso_U_33
_atom_site_aniso_U_23
_atom_site_aniso_U_13
_atom_site_aniso_U_12
Pt1 0.0247(4) 0.0226(3) 0.0217(3) -0.0037(3) -0.0002(3) -0.0009(3)
Pt2 0.0240(4) 0.0192(3) 0.0208(3) -0.0003(3) -0.0017(3) 0.0005(3)
P1 0.029(3) 0.030(2) 0.024(2) -0.004(2) 0.004(2) 0.001(2)
P2 0.027(3) 0.030(2) 0.027(2) -0.005(2) 0.001(2) -0.001(2)
P3 0.031(3) 0.019(2) 0.024(2) 0.000(2) 0.003(2) 0.003(2)
P4 0.029(3) 0.023(2) 0.023(2) 0.003(2) -0.002(2) 0.003(2)
P5 0.024(3) 0.022(2) 0.023(2) -0.001(2) -0.005(2) -0.002(2)
C1 0.026(11) 0.042(11) 0.034(11) -0.007(9) -0.005(8) 0.002(8)
C2 0.046(13) 0.077(15) 0.043(12) -0.012(11) 0.012(10) -0.036(11)
C3 0.063(16) 0.096(19) 0.076(16) -0.007(14) 0.031(13) -0.030(14)
C4 0.070(16) 0.090(18) 0.071(16) 0.032(14) 0.027(13) -0.054(14)
C5 0.092(20) 0.070(16) 0.093(20) -0.015(14) 0.038(16) -0.059(15)
C6 0.085(17) 0.068(15) 0.051(13) -0.010(12) 0.012(12) -0.033(14)
C7 0.043(12) 0.039(11) 0.016(9) -0.001(8) 0.002(8) 0.011(9)
C8 0.035(12) 0.045(12) 0.095(17) -0.006(12) -0.027(12) 0.020(11)
C9 0.071(18) 0.097(22) 0.109(22) -0.054(18) -0.041(16) 0.042(17)
C10 0.054(17) 0.089(20) 0.064(15) 0.021(15) -0.002(13) 0.033(15)
C11 0.058(16) 0.034(12) 0.117(20) 0.031(13) 0.030(15) 0.015(11)
C12 0.048(13) 0.053(14) 0.087(16) 0.016(12) 0.023(12) 0.004(11)
C13 0.026(10) 0.018(9) 0.022(9) -0.011(7) 0.001(8) 0.003(7)
C14 0.047(13) 0.029(10) 0.045(11) 0.010(9) 0.016(10) 0.012(9)
C15 0.055(14) 0.041(13) 0.065(14) 0.006(10) 0.032(11) 0.005(10)
C16 0.070(15) 0.030(12) 0.040(11) 0.006(9) 0.005(11) -0.021(10)
C17 0.058(13) 0.027(10) 0.038(11) -0.010(8) 0.021(10) -0.015(10)
C18 0.048(12) 0.032(11) 0.017(9) 0.002(8) 0.001(8) 0.014(9)
C19 0.030(12) 0.018(9) 0.043(12) 0.012(8) -0.006(9) -0.004(8)
C20 0.041(14) 0.045(12) 0.060(13) 0.004(10) 0.013(11) -0.006(10)
C21 0.024(12) 0.045(12) 0.098(18) 0.004(12) -0.010(12) 0.004(9)
C23 0.111(19) 0.025(11) 0.036(11) 0.015(9) 0.005(12) 0.013(11)
C24 0.035(11) 0.034(10) 0.034(11) -0.002(9) -0.018(9) 0.025(8)
C25 0.042(12) 0.038(11) 0.010(8) 0.002(8) 0.001(8) -0.004(9)
C26 0.037(12) 0.036(11) 0.022(9) 0.007(8) -0.017(8) 0.006(9)
C27 0.068(16) 0.041(12) 0.034(11) 0.013(9) 0.006(11) -0.030(12)
C28 0.044(15) 0.081(18) 0.046(13) 0.001(12) -0.004(11) -0.024(13)
C29 0.060(16) 0.074(17) 0.053(14) -0.003(12) 0.007(11) -0.010(13)
C30 0.027(12) 0.044(11) 0.046(12) -0.003(9) 0.009(9) -0.013(10)
C31 0.024(10) 0.017(8) 0.036(11) -0.002(8) 0.007(8) 0.000(7)
C32 0.058(13) 0.036(11) 0.037(12) -0.001(9) 0.005(10) 0.004(10)
C33 0.059(13) 0.042(11) 0.033(11) -0.001(9) 0.000(10) 0.019(10)
C34 0.063(14) 0.037(11) 0.063(14) -0.015(11) 0.020(11) 0.022(10)
C35 0.033(11) 0.024(10) 0.040(11) -0.009(8) -0.011(8) 0.009(8)
C36 0.036(11) 0.023(10) 0.041(11) -0.005(8) -0.006(9) -0.008(9)
C37 0.032(12) 0.017(9) 0.040(11) 0.005(8) 0.009(9) 0.007(8)
C38 0.031(12) 0.054(12) 0.028(10) 0.006(9) -0.007(8) 0.014(9)
C39 0.051(13) 0.042(11) 0.035(11) 0.011(9) 0.016(10) 0.003(9)
C40 0.119(21) 0.037(12) 0.040(13) 0.001(9) 0.048(15) 0.002(13)
C41 0.072(16) 0.042(11) 0.024(10) 0.006(9) 0.007(10) 0.017(11)
C42 0.033(11) 0.026(9) 0.046(11) 0.007(9) 0.005(9) 0.010(8)
C43 0.032(11) 0.019(9) 0.038(10) 0.007(8) -0.003(9) 0.008(8)
C44 0.024(12) 0.035(10) 0.037(10) 0.007(9) -0.014(9) 0.002(8)
C45 0.034(14) 0.024(10) 0.055(12) 0.007(9) 0.001(10) -0.010(8)
C46 0.026(12) 0.055(13) 0.078(15) -0.006(12) 0.006(11) -0.004(10)
C47 0.021(12) 0.057(13) 0.077(14) -0.011(11) 0.022(10) 0.003(10)
C48 0.046(14) 0.025(10) 0.047(11) -0.019(9) 0.006(9) -0.012(9)
C49 0.026(10) 0.025(9) 0.011(8) -0.002(7) -0.008(7) -0.004(7)
C51 0.045(12) 0.015(9) 0.038(10) 0.000(8) -0.004(9) 0.000(8)
C52 0.039(12) 0.040(12) 0.043(11) -0.028(10) 0.007(9) 0.019(9)
C53 0.033(11) 0.023(10) 0.045(11) 0.004(9) 0.003(9) -0.008(8)
C54 0.052(13) 0.032(12) 0.043(11) -0.006(9) 0.010(10) -0.016(9)
C55 0.033(11) 0.054(12) 0.026(9) -0.008(9) 0.000(8) -0.016(9)
C56 0.053(12) 0.024(9) 0.028(10) 0.006(8) -0.009(9) 0.005(9)
C57 0.044(11) 0.028(9) 0.032(10) -0.001(8) 0.008(9) 0.006(8)
C58 0.021(10) 0.045(11) 0.038(10) 0.000(9) 0.004(8) 0.001(8)
C59 0.042(11) 0.043(11) 0.031(10) 0.008(8) 0.019(8) 0.014(9)
C60 0.029(10) 0.030(10) 0.024(9) -0.001(7) -0.005(8) -0.012(8)
Cl1 0.039(3) 0.035(2) 0.035(2) -0.007(2) 0.008(2) -0.002(2)
Cl2 0.095(5) 0.057(3) 0.085(4) -0.006(3) 0.040(4) 0.019(3)
Cl3 0.166(9) 0.142(8) 0.124(7) -0.010(6) 0.037(6) 0.026(7)
Cl4 0.141(8) 0.158(9) 0.173(9) -0.040(7) 0.081(7) -0.012(7)
O1 0.081(11) 0.079(11) 0.069(10) -0.011(9) 0.005(9) -0.010(9)
O2 0.080(13) 0.169(22) 0.136(18) 0.058(17) -0.005(12) -0.025(14)
O3 0.115(27) 0.142(29) 0.095(23) -0.018(20) 0.072(21) -0.014(22)
O3A 0.098(34) 0.146(44) 0.056(25) 0.026(27) 0.004(23) 0.000(31)
O4 0.214(30) 0.149(22) 0.185(27) -0.003(19) 0.125(25) -0.012(21)
O5 0.050(11) 0.279(28) 0.068(11) 0.001(14) 0.019(9) 0.009(13)
C61 0.186(34) 0.079(20) 0.156(30) -0.064(21) 0.074(26) -0.002(21)
C62 0.106(21) 0.061(15) 0.080(17) -0.019(14) -0.015(15) 0.016(14)
C63 0.152(27) 0.037(13) 0.099(20) -0.004(14) 0.022(18) 0.033(16)
C64 0.078(19) 0.076(19) 0.103(21) 0.019(16) -0.010(16) 0.021(15)
C65 0.056(17) 0.162(31) 0.075(18) -0.004(18) -0.017(14) -0.062(19)

loop_
_atom_site_label
_atom_site_type_symbol
_atom_site_fract_x
_atom_site_fract_y
_atom_site_fract_z
_atom_site_U_iso_or_equiv
_atom_site_thermal_displace_type
_atom_site_occupancy
_atom_site_calc_flag
_atom_site_refinement_flags
_atom_site_disorder_group
Pt1 Pt 0.60837(5) 0.13113(2) 0.82443(4) 0.0255(2) Uani 1 d . .
Pt2 Pt 0.42318(5) 0.10437(2) 0.72523(4) 0.0242(2) Uani 1 d . .
P1 P 0.5502(3) 0.15013(13) 0.9304(3) 0.0294(11) Uani 1 d . .
P2 P 0.7646(3) 0.15639(13) 0.9155(3) 0.0308(11) Uani 1 d . .
P3 P 0.3813(3) 0.17347(12) 0.7075(3) 0.0264(10) Uani 1 d . .
P4 P 0.4759(3) 0.05160(12) 0.8297(3) 0.0281(10) Uani 1 d . .
P5 P 0.2977(3) 0.07530(12) 0.5936(3) 0.0269(10) Uani 1 d . .
C1 C 0.8409(12) 0.1895(5) 0.8740(11) 0.039(5) Uani 1 d . .
C2 C 0.8507(15) 0.1807(6) 0.7906(13) 0.057(6) Uani 1 d . .
H2 H 0.8136 0.1585 0.7551 0.068 Uiso 1 calc . .
C3 C 0.9146(18) 0.2042(8) 0.7575(16) 0.077(7) Uani 1 d . .
H3 H 0.9235 0.1966 0.7028 0.093 Uiso 1 calc . .
C4 C 0.9626(17) 0.2375(8) 0.8047(16) 0.077(8) Uani 1 d . .
H4 H 1.0030 0.2539 0.7815 0.092 Uiso 1 calc . .
C5 C 0.9531(19) 0.2482(7) 0.8882(18) 0.084(8) Uani 1 d . .
H5 H 0.9880 0.2713 0.9214 0.101 Uiso 1 calc . .
C6 C 0.8921(18) 0.2247(7) 0.9217(14) 0.072(7) Uani 1 d . .
H6 H 0.8847 0.2323 0.9770 0.086 Uiso 1 calc . .
C7 C 0.8586(13) 0.1173(5) 0.9761(10) 0.035(4) Uani 1 d . .
C8 C 0.9573(15) 0.1269(6) 1.0333(16) 0.073(7) Uani 1 d . .
H8 H 0.9787 0.1544 1.0436 0.087 Uiso 1 calc . .
C9 C 1.0249(20) 0.0955(9) 1.0759(19) 0.114(12) Uani 1 d . .
H9 H 1.0921 0.1025 1.1159 0.137 Uiso 1 calc . .
C10 C 1.0011(18) 0.0569(8) 1.0638(16) 0.076(7) Uani 1 d . .
H10 H 1.0509 0.0368 1.0934 0.092 Uiso 1 calc . .
C11 C 0.9018(17) 0.0451(6) 1.0070(17) 0.070(7) Uani 1 d . .
H11 H 0.8827 0.0173 0.9979 0.085 Uiso 1 calc . .
C12 C 0.8316(15) 0.0761(6) 0.9640(15) 0.063(6) Uani 1 d . .
H12 H 0.7638 0.0689 0.9258 0.076 Uiso 1 calc . .
C13 C 0.4637(12) 0.2129(4) 0.6924(10) 0.024(4) Uani 1 d . .
C14 C 0.5450(14) 0.2048(5) 0.6631(12) 0.041(5) Uani 1 d . .
H14 H 0.5589 0.1773 0.6532 0.049 Uiso 1 calc . .
C15 C 0.6057(15) 0.2351(6) 0.6479(13) 0.051(5) Uani 1 d . .
H15 H 0.6542 0.2286 0.6212 0.061 Uiso 1 calc . .
C16 C 0.5949(16) 0.2740(5) 0.6717(12) 0.051(6) Uani 1 d . .
H16 H 0.6421 0.2941 0.6694 0.061 Uiso 1 calc . .
C17 C 0.5138(15) 0.2848(5) 0.6998(11) 0.040(5) Uani 1 d . .
H17 H 0.5032 0.3123 0.7124 0.048 Uiso 1 calc . .
C18 C 0.4498(13) 0.2539(5) 0.7085(10) 0.036(4) Uani 1 d . .
H18 H 0.3944 0.2610 0.7262 0.043 Uiso 1 calc . .
C19 C 0.2548(13) 0.1898(5) 0.6221(12) 0.036(5) Uani 1 d . .
C20 C 0.1661(16) 0.1951(6) 0.6398(13) 0.050(5) Uani 1 d . .
H20 H 0.1689 0.1923 0.7007 0.060 Uiso 1 calc . .
C21 C 0.0727(14) 0.2043(6) 0.5702(16) 0.065(7) Uani 1 d . .
H21 H 0.0136 0.2087 0.5843 0.078 Uiso 1 calc . .
C22 C 0.0667(16) 0.2069(6) 0.4835(14) 0.049(5) Uiso 1 d . .
H22 H 0.0012 0.2106 0.4367 0.059 Uiso 1 calc . .
C23 C 0.1512(18) 0.2044(5) 0.4591(12) 0.064(7) Uani 1 d . .
H23 H 0.1458 0.2087 0.3979 0.076 Uiso 1 calc . .
C24 C 0.2484(13) 0.1951(5) 0.5311(11) 0.043(5) Uani 1 d . .
H24 H 0.3082 0.1925 0.5171 0.052 Uiso 1 calc . .
C25 C 0.3656(13) 0.0196(5) 0.8289(10) 0.033(4) Uani 1 d . .
C26 C 0.3659(13) -0.0231(5) 0.8290(11) 0.040(5) Uani 1 d . .
H26 H 0.4259 -0.0373 0.8319 0.048 Uiso 1 calc . .
C27 C 0.2816(18) -0.0445(6) 0.8249(12) 0.051(6) Uani 1 d . .
H27 H 0.2836 -0.0734 0.8252 0.062 Uiso 1 calc . .
C28 C 0.1952(17) -0.0252(8) 0.8204(13) 0.063(6) Uani 1 d . .
H28 H 0.1360 -0.0403 0.8156 0.075 Uiso 1 calc . .
C29 C 0.1937(17) 0.0177(7) 0.8228(14) 0.066(6) Uani 1 d . .
H29 H 0.1337 0.0314 0.8213 0.079 Uiso 1 calc . .
C30 C 0.2778(14) 0.0396(5) 0.8273(12) 0.040(5) Uani 1 d . .
H30 H 0.2764 0.0684 0.8293 0.048 Uiso 1 calc . .
C31 C 0.5712(11) 0.0128(4) 0.8291(11) 0.027(4) Uani 1 d . .
C32 C 0.5701(14) 0.0008(5) 0.7442(12) 0.047(5) Uani 1 d . .
H32 H 0.5294 0.0149 0.6903 0.057 Uiso 1 calc . .
C33 C 0.6308(15) -0.0329(5) 0.7391(12) 0.049(5) Uani 1 d . .
H33 H 0.6302 -0.0418 0.6815 0.059 Uiso 1 calc . .
C34 C 0.6920(15) -0.0532(6) 0.8199(14) 0.055(6) Uani 1 d . .
H34 H 0.7314 -0.0761 0.8162 0.067 Uiso 1 calc . .
C35 C 0.6953(13) -0.0404(5) 0.9023(12) 0.039(5) Uani 1 d . .
H35 H 0.7383 -0.0537 0.9564 0.047 Uiso 1 calc . .
C36 C 0.6354(13) -0.0075(5) 0.9076(11) 0.039(5) Uani 1 d . .
H36 H 0.6380 0.0013 0.9658 0.047 Uiso 1 calc . .
C37 C 0.3044(13) 0.1013(4) 0.4927(11) 0.031(4) Uani 1 d . .
C38 C 0.4013(13) 0.1145(5) 0.4959(11) 0.043(5) Uani 1 d . .
H38 H 0.4604 0.1093 0.5490 0.051 Uiso 1 calc . .
C39 C 0.4116(14) 0.1352(5) 0.4216(12) 0.043(5) Uani 1 d . .
H39 H 0.4767 0.1445 0.4249 0.051 Uiso 1 calc . .
C40 C 0.3262(21) 0.1418(6) 0.3439(13) 0.060(6) Uani 1 d . .
H40 H 0.3329 0.1556 0.2935 0.072 Uiso 1 calc . .
C41 C 0.2311(17) 0.1286(6) 0.3385(11) 0.049(5) Uani 1 d . .
H41 H 0.1729 0.1338 0.2847 0.059 Uiso 1 calc . .
C42 C 0.2194(12) 0.1077(5) 0.4114(12) 0.038(4) Uani 1 d . .
H42 H 0.1540 0.0977 0.4058 0.045 Uiso 1 calc . .
C43 C 0.1619(12) 0.0760(5) 0.5810(11) 0.034(4) Uani 1 d . .
C44 C 0.0867(13) 0.0522(5) 0.5138(11) 0.039(5) Uani 1 d . .
H44 H 0.1072 0.0348 0.4757 0.047 Uiso 1 calc . .
C45 C -0.0148(14) 0.0536(5) 0.5026(13) 0.042(5) Uani 1 d . .
H45 H -0.0645 0.0391 0.4543 0.050 Uiso 1 calc . .
C46 C -0.0436(14) 0.0765(6) 0.5626(15) 0.057(6) Uani 1 d . .
H46 H -0.1132 0.0767 0.5569 0.068 Uiso 1 calc . .
C47 C 0.0291(14) 0.0998(6) 0.6327(14) 0.051(5) Uani 1 d . .
H47 H 0.0082 0.1159 0.6727 0.061 Uiso 1 calc . .
C48 C 0.1336(14) 0.0988(5) 0.6425(12) 0.043(5) Uani 1 d . .
H48 H 0.1836 0.1135 0.6903 0.051 Uiso 1 calc . .
C49 C 0.3144(11) 0.0221(4) 0.5668(9) 0.025(4) Uani 1 d . .
C50 C 0.2811(13) -0.0094(5) 0.6089(11) 0.038(4) Uiso 1 d . .
H50 H 0.2458 -0.0030 0.6482 0.046 Uiso 1 calc . .
C51 C 0.2991(13) -0.0506(5) 0.5939(11) 0.039(5) Uani 1 d . .
H51 H 0.2776 -0.0717 0.6240 0.047 Uiso 1 calc . .
C52 C 0.3485(13) -0.0599(5) 0.5347(12) 0.043(5) Uani 1 d . .
H52 H 0.3599 -0.0876 0.5240 0.052 Uiso 1 calc . .
C53 C 0.3818(13) -0.0291(5) 0.4905(12) 0.037(4) Uani 1 d . .
H53 H 0.4158 -0.0355 0.4502 0.045 Uiso 1 calc . .
C54 C 0.3636(14) 0.0106(5) 0.5077(12) 0.045(5) Uani 1 d . .
H54 H 0.3856 0.0314 0.4776 0.054 Uiso 1 calc . .
C55 C 0.6613(13) 0.1650(5) 1.0334(11) 0.041(5) Uani 1 d . .
H55A H 0.6386 0.1838 1.0711 0.049 Uiso 1 calc . .
H55B H 0.6909 0.1406 1.0705 0.049 Uiso 1 calc . .
C56 C 0.7428(14) 0.1858(5) 1.0057(11) 0.042(5) Uani 1 d . .
H56A H 0.8075 0.1880 1.0596 0.051 Uiso 1 calc . .
H56B H 0.7200 0.2136 0.9833 0.051 Uiso 1 calc . .
C57 C 0.4637(13) 0.1939(5) 0.9007(11) 0.037(4) Uani 1 d . .
H57A H 0.4445 0.2002 0.9537 0.044 Uiso 1 calc . .
H57B H 0.5019 0.2176 0.8912 0.044 Uiso 1 calc . .
C58 C 0.3635(12) 0.1892(5) 0.8145(11) 0.037(4) Uani 1 d . .
H58A H 0.3265 0.2155 0.8031 0.044 Uiso 1 calc . .
H58B H 0.3193 0.1688 0.8282 0.044 Uiso 1 calc . .
C59 C 0.4841(13) 0.1099(5) 0.9681(11) 0.037(4) Uani 1 d . .
H59A H 0.4965 0.1137 1.0337 0.045 Uiso 1 calc . .
H59B H 0.4095 0.1119 0.9332 0.045 Uiso 1 calc . .
C60 C 0.5225(12) 0.0674(5) 0.9533(10) 0.032(4) Uani 1 d . .
H60A H 0.4995 0.0471 0.9879 0.038 Uiso 1 calc . .
H60B H 0.5982 0.0675 0.9785 0.038 Uiso 1 calc . .
Cl1 Cl 0.6507(3) 0.10187(13) 0.7021(3) 0.0375(11) Uani 1 d . .
Cl2 Cl 0.2269(5) 0.2877(2) 0.7932(4) 0.077(2) Uani 1 d . .
Cl3 Cl 0.8882(8) -0.0107(3) 0.7070(6) 0.149(4) Uani 1 d . .
Cl4 Cl 0.9338(8) 0.0671(3) 0.7990(7) 0.151(4) Uani 1 d . .
O1 O 0.3416(12) 0.3570(5) 0.7337(10) 0.083(5) Uani 1 d . .
O2 O 0.0206(14) 0.3333(8) 0.6905(15) 0.141(9) Uani 1 d . .
O3 O 0.1699(26) 0.3216(10) 0.9581(21) 0.108(10) Uani 0.60 d P .
O3A O 0.2848(33) 0.2860(16) 1.0033(26) 0.107(15) Uani 0.40 d P .
O4 O -0.2794(24) 0.3674(8) 0.4265(19) 0.168(10) Uani 1 d . .
O5 O -0.1923(12) 0.3027(8) 0.5596(11) 0.133(9) Uani 1 d . .
C61 C 0.8381(28) 0.0343(9) 0.7344(23) 0.137(13) Uani 1 d . .
H61A H 0.7950 0.0482 0.6772 0.164 Uiso 1 calc . .
H61B H 0.7941 0.0274 0.7688 0.164 Uiso 1 calc . .
C62 C 0.4115(20) 0.3770(7) 0.8136(17) 0.097(9) Uani 1 d . .
C63 C 0.0371(24) 0.3700(7) 0.7329(19) 0.103(10) Uani 1 d . .
C64 C 0.2581(21) 0.3326(8) 1.0219(19) 0.098(9) Uani 1 d . .
C65 C -0.3577(20) 0.3520(11) 0.3924(19) 0.110(12) Uani 1 d . .

loop_
_atom_type_symbol
_atom_type_description
_atom_type_scat_dispersion_real
_atom_type_scat_dispersion_imag
_atom_type_scat_source
C C 0.0033 0.0016 'International Tables Vol C Tables 4.2.6.8 and 6.1.1.4'
H H 0.0000 0.0000 'International Tables Vol C Tables 4.2.6.8 and 6.1.1.4'
P P 0.1023 0.0942 'International Tables Vol C Tables 4.2.6.8 and 6.1.1.4'
Cl Cl 0.1484 0.1585 'International Tables Vol C Tables 4.2.6.8 and 6.1.1.4'
O O 0.0106 0.0060 'International Tables Vol C Tables 4.2.6.8 and 6.1.1.4'
Pt Pt -1.7033 8.3905 'International Tables Vol C Tables 4.2.6.8 and 6.1.1.4'

loop_
_geom_angle_atom_site_label_1
_geom_angle_atom_site_label_2
_geom_angle_atom_site_label_3
_geom_angle
_geom_angle_site_symmetry_1
_geom_angle_site_symmetry_3
_geom_angle_publ_flag
P1 Pt1 P2 87.9(2) . . ?
P1 Pt1 Cl1 170.6(2) . . ?
P2 Pt1 Cl1 100.4(2) . . ?
P1 Pt1 Pt2 88.86(12) . . ?
P2 Pt1 Pt2 176.63(12) . . ?
Cl1 Pt1 Pt2 82.93(11) . . ?
P4 Pt2 P3 144.40(15) . . ?
P4 Pt2 P5 104.91(15) . . ?
P3 Pt2 P5 102.44(14) . . ?
P4 Pt2 Pt1 81.05(11) . . ?
P3 Pt2 Pt1 84.02(10) . . ?
P5 Pt2 Pt1 154.50(11) . . ?
C57 P1 C59 106.3(8) . . ?
C57 P1 C55 106.3(8) . . ?
C59 P1 C55 105.7(8) . . ?
C57 P1 Pt1 115.4(6) . . ?
C59 P1 Pt1 114.5(5) . . ?
C55 P1 Pt1 108.0(6) . . ?
C1 P2 C7 101.5(8) . . ?
C1 P2 C56 104.8(8) . . ?
C7 P2 C56 105.2(7) . . ?
C1 P2 Pt1 123.5(5) . . ?
C7 P2 Pt1 114.2(6) . . ?
C56 P2 Pt1 106.2(6) . . ?
C13 P3 C58 103.2(7) . . ?
C13 P3 C19 100.6(7) . . ?
C58 P3 C19 99.1(8) . . ?
C13 P3 Pt2 124.5(5) . . ?
C58 P3 Pt2 105.9(5) . . ?
C19 P3 Pt2 119.8(5) . . ?
C31 P4 C25 102.3(7) . . ?
C31 P4 C60 102.8(7) . . ?
C25 P4 C60 97.5(7) . . ?
C31 P4 Pt2 123.6(5) . . ?
C25 P4 Pt2 111.8(5) . . ?
C60 P4 Pt2 115.1(5) . . ?
C49 P5 C37 101.2(7) . . ?
C49 P5 C43 101.7(7) . . ?
C37 P5 C43 106.6(7) . . ?
C49 P5 Pt2 117.9(5) . . ?
C37 P5 Pt2 107.9(5) . . ?
C43 P5 Pt2 119.6(6) . . ?
C2 C1 C6 117.2(18) . . ?
C2 C1 P2 119.5(13) . . ?
C6 C1 P2 123.3(15) . . ?
C1 C2 C3 121.8(18) . . ?
C4 C3 C2 119.5(21) . . ?
C3 C4 C5 120.8(18) . . ?
C6 C5 C4 119.8(19) . . ?
C5 C6 C1 120.9(20) . . ?
C8 C7 C12 117.8(16) . . ?
C8 C7 P2 122.2(13) . . ?
C12 C7 P2 120.0(13) . . ?
C7 C8 C9 118.9(20) . . ?
C10 C9 C8 123.8(22) . . ?
C9 C10 C11 120.0(20) . . ?
C10 C11 C12 117.5(19) . . ?
C7 C12 C11 122.0(19) . . ?
C18 C13 C14 115.4(15) . . ?
C18 C13 P3 121.8(13) . . ?
C14 C13 P3 122.9(12) . . ?
C15 C14 C13 123.0(16) . . ?
C16 C15 C14 119.3(18) . . ?
C15 C16 C17 120.6(17) . . ?
C18 C17 C16 118.2(15) . . ?
C13 C18 C17 123.0(16) . . ?
C20 C19 C24 117.8(16) . . ?
C20 C19 P3 125.4(14) . . ?
C24 C19 P3 116.7(14) . . ?
C19 C20 C21 121.5(19) . . ?
C22 C21 C20 120.0(21) . . ?
C21 C22 C23 123.0(19) . . ?
C22 C23 C24 117.1(18) . . ?
C19 C24 C23 120.3(18) . . ?
C30 C25 C26 118.3(16) . . ?
C30 C25 P4 117.6(12) . . ?
C26 C25 P4 124.0(14) . . ?
C27 C26 C25 121.0(17) . . ?
C28 C27 C26 120.8(18) . . ?
C27 C28 C29 119.4(19) . . ?
C30 C29 C28 120.5(20) . . ?
C29 C30 C25 120.0(17) . . ?
C32 C31 C36 119.0(15) . . ?
C32 C31 P4 117.0(12) . . ?
C36 C31 P4 123.7(13) . . ?
C31 C32 C33 119.1(15) . . ?
C34 C33 C32 119.7(16) . . ?
C35 C34 C33 120.8(16) . . ?
C34 C35 C36 119.6(16) . . ?
C35 C36 C31 121.6(16) . . ?
C42 C37 C38 118.0(15) . . ?
C42 C37 P5 123.9(13) . . ?
C38 C37 P5 118.1(12) . . ?
C39 C38 C37 120.9(15) . . ?
C40 C39 C38 119.4(17) . . ?
C39 C40 C41 120.8(17) . . ?
C40 C41 C42 120.7(17) . . ?
C41 C42 C37 120.1(17) . . ?
C48 C43 C44 119.2(16) . . ?
C48 C43 P5 118.9(12) . . ?
C44 C43 P5 121.9(14) . . ?
C45 C44 C43 121.9(17) . . ?
C44 C45 C46 119.1(16) . . ?
C45 C46 C47 121.1(17) . . ?
C46 C47 C48 119.4(17) . . ?
C43 C48 C47 119.2(15) . . ?
C50 C49 C54 116.7(15) . . ?
C50 C49 P5 120.1(13) . . ?
C54 C49 P5 123.2(12) . . ?
C49 C50 C51 121.1(16) . . ?
C52 C51 C50 119.3(16) . . ?
C51 C52 C53 121.1(15) . . ?
C54 C53 C52 117.7(17) . . ?
C53 C54 C49 124.1(16) . . ?
C56 C55 P1 110.3(11) . . ?
C55 C56 P2 110.1(11) . . ?
C58 C57 P1 116.3(11) . . ?
C57 C58 P3 115.6(12) . . ?
C60 C59 P1 110.8(11) . . ?
C59 C60 P4 113.5(10) . . ?
Cl4 C61 Cl3 111.9(20) . . ?
O3 C64 O3A 79.7(26) . . ?

loop_
_geom_bond_atom_site_label_1
_geom_bond_atom_site_label_2
_geom_bond_distance
_geom_bond_site_symmetry_2
_geom_bond_publ_flag
Pt1 P1 2.183(4) . ?
Pt1 P2 2.266(4) . ?
Pt1 Cl1 2.395(4) . ?
Pt1 Pt2 2.616(2) . ?
Pt2 P4 2.293(4) . ?
Pt2 P3 2.315(4) . ?
Pt2 P5 2.345(4) . ?
P1 C57 1.81(2) . ?
P1 C59 1.82(2) . ?
P1 C55 1.83(2) . ?
P2 C1 1.80(2) . ?
P2 C7 1.82(2) . ?
P2 C56 1.82(2) . ?
P3 C13 1.80(2) . ?
P3 C58 1.85(2) . ?
P3 C19 1.85(2) . ?
P4 C31 1.83(2) . ?
P4 C25 1.85(2) . ?
P4 C60 1.86(2) . ?
P5 C49 1.82(2) . ?
P5 C37 1.82(2) . ?
P5 C43 1.83(2) . ?
C1 C2 1.39(2) . ?
C1 C6 1.41(3) . ?
C2 C3 1.41(3) . ?
C3 C4 1.34(3) . ?
C4 C5 1.40(3) . ?
C5 C6 1.38(3) . ?
C7 C8 1.37(2) . ?
C7 C12 1.39(3) . ?
C8 C9 1.38(3) . ?
C9 C10 1.30(3) . ?
C10 C11 1.39(3) . ?
C11 C12 1.39(3) . ?
C13 C18 1.38(2) . ?
C13 C14 1.40(2) . ?
C14 C15 1.38(2) . ?
C15 C16 1.35(3) . ?
C16 C17 1.40(3) . ?
C17 C18 1.39(2) . ?
C19 C20 1.37(3) . ?
C19 C24 1.40(2) . ?
C20 C21 1.38(3) . ?
C21 C22 1.33(3) . ?
C22 C23 1.37(3) . ?
C23 C24 1.43(2) . ?
C25 C30 1.38(2) . ?
C25 C26 1.39(2) . ?
C26 C27 1.35(2) . ?
C27 C28 1.34(3) . ?
C28 C29 1.40(3) . ?
C29 C30 1.35(3) . ?
C31 C32 1.38(2) . ?
C31 C36 1.39(2) . ?
C32 C33 1.41(2) . ?
C33 C34 1.40(2) . ?
C34 C35 1.34(2) . ?
C35 C36 1.38(2) . ?
C37 C42 1.39(2) . ?
C37 C38 1.40(2) . ?
C38 C39 1.39(2) . ?
C39 C40 1.36(3) . ?
C40 C41 1.36(3) . ?
C41 C42 1.39(2) . ?
C43 C48 1.38(2) . ?
C43 C44 1.41(2) . ?
C44 C45 1.36(2) . ?
C45 C46 1.37(3) . ?
C46 C47 1.40(3) . ?
C47 C48 1.41(2) . ?
C49 C50 1.39(2) . ?
C49 C54 1.39(2) . ?
C50 C51 1.40(2) . ?
C51 C52 1.38(2) . ?
C52 C53 1.39(2) . ?
C53 C54 1.36(2) . ?
C55 C56 1.52(2) . ?
C57 C58 1.54(2) . ?
C59 C60 1.53(2) . ?
Cl3 C61 1.75(3) . ?
Cl4 C61 1.71(3) . ?
O1 C62 1.42(3) . ?
O2 C63 1.35(3) . ?
O3 C64 1.31(4) . ?
O3A C64 1.61(5) . ?
O4 C65 1.14(3) . ?
